data_1574504
loop_
_publ_author_name
'Islam, Izarul'
'Kanti Roy, Pijush'
'Zangrando, Ennio'
'Gopal Karmaker, Pran'
'Nath Roy, Harendra'

_publ_section_title
;
 4,4-Dimethyl-2-phenyl-4,5-dihydropyrrolo[2,3,4-kl]acridin-1(2H)-one
;
_journal_coeditor_code HB4513
_journal_issue 4
_journal_name_full IUCrData
_journal_page_first x250361
_journal_paper_doi 10.1107/S241431462500361X
_journal_volume 10
_journal_year 2025
_chemical_formula_iupac 'C22 H18 N2 O'
_chemical_formula_moiety 'C22 H18 N2 O'
_chemical_formula_sum 'C22 H18 N2 O'
_chemical_formula_weight 326.38
_chemical_name_common 4,4-Dimethyl-2-phenyl-4,5-dihydropyrrolo[2,3,4-<i>kl</i>]acridin-1(2<i>H</i>)-one
_chemical_name_systematic
11,11-Dimethyl-14-phenyl-8,14-diazatetracyclo[7.6.1.0^2,7^.0^13,16^]hexadeca-1(16),2(7),3,5,8,12-hexaen-15-one
_space_group_crystal_system triclinic
_space_group_IT_number 2
_space_group_name_Hall '-P 1'
_space_group_name_H-M_alt 'P -1'
_atom_sites_solution_hydrogens geom
_atom_sites_solution_primary dual
_audit_creation_method SHELXL-2019/2
_cell_angle_alpha 99.833(14)
_cell_angle_beta 107.559(14)
_cell_angle_gamma 106.866(14)
_cell_formula_units_Z 2
_cell_length_a 9.430(3)
_cell_length_b 9.997(4)
_cell_length_c 10.203(4)
_cell_measurement_reflns_used 9587
_cell_measurement_temperature 297(2)
_cell_measurement_theta_max 26.69
_cell_measurement_theta_min 2.22
_cell_volume 841.7(6)
_computing_cell_refinement
;
SAINT (Bruker, 2012)
;
_computing_data_collection
;
APEX2 (Bruker, 2012)
;
_computing_data_reduction
;
SAINT (Bruker, 2012)
;
_computing_molecular_graphics
;
DIAMOND (Brandenburg & Putz, 1999)
;
_computing_publication_material
;
<i>SHELXL2019/2</i> (Sheldrick, 2015b)
;
_computing_structure_refinement
;
<i>SHELXL2019/2</i> (Sheldrick, 2015b)
;
_computing_structure_solution
;
<i>SHELXT2014/5</i> (Sheldrick, 2015a)
;
_diffrn_ambient_temperature 297(2)
_diffrn_measured_fraction_theta_full 1.000
_diffrn_measured_fraction_theta_max 0.985
_diffrn_measurement_device_type 'Bruker APEXII CCD'
_diffrn_measurement_method '\f and \w scans'
_diffrn_radiation_type MoK\a
_diffrn_radiation_wavelength 0.71073
_diffrn_reflns_av_R_equivalents 0.0407
_diffrn_reflns_av_unetI/netI 0.0265
_diffrn_reflns_limit_h_max 12
_diffrn_reflns_limit_h_min -12
_diffrn_reflns_limit_k_max 12
_diffrn_reflns_limit_k_min -12
_diffrn_reflns_limit_l_max 13
_diffrn_reflns_limit_l_min -13
_diffrn_reflns_number 22780
_diffrn_reflns_theta_full 25.242
_diffrn_reflns_theta_max 27.496
_diffrn_reflns_theta_min 2.183
_diffrn_source 'sealed tube'
_exptl_absorpt_coefficient_mu 0.080
_exptl_absorpt_correction_type none
_exptl_crystal_colour brown
_exptl_crystal_density_diffrn 1.288
_exptl_crystal_description block
_exptl_crystal_F_000 344
_exptl_crystal_size_max 0.30
_exptl_crystal_size_mid 0.30
_exptl_crystal_size_min 0.28
_refine_diff_density_max 0.372
_refine_diff_density_min -0.485
_refine_ls_extinction_method none
_refine_ls_goodness_of_fit_ref 1.118
_refine_ls_hydrogen_treatment constr
_refine_ls_matrix_type full
_refine_ls_number_parameters 228
_refine_ls_number_reflns 3806
_refine_ls_number_restraints 0
_refine_ls_restrained_S_all 1.118
_refine_ls_R_factor_all 0.0629
_refine_ls_R_factor_gt 0.0532
_refine_ls_shift/su_max 0.000
_refine_ls_shift/su_mean 0.000
_refine_ls_structure_factor_coef Fsqd
_refine_ls_weighting_details 'w=1/[\s^2^(Fo^2^)+(0.0778P)^2^+0.0906P] where P=(Fo^2^+2Fc^2^)/3'
_refine_ls_weighting_scheme calc
_refine_ls_wR_factor_gt 0.1325
_refine_ls_wR_factor_ref 0.1378
_reflns_number_gt 3047
_reflns_number_total 3806
_reflns_threshold_expression 'I > 2\s(I)'
_cod_data_source_file hb4513.cif
_cod_data_source_block I
_cod_original_cell_volume 841.8(6)
_cod_database_code 1574504
_shelx_space_group_comment
;
The symmetry employed for this shelxl refinement is uniquely defined
by the following loop, which should always be used as a source of
symmetry information in preference to the above space-group names.
They are only intended as comments.
;

loop_
_space_group_symop_operation_xyz
'x, y, z'
'-x, -y, -z'

loop_
_atom_site_type_symbol
_atom_site_label
_atom_site_fract_x
_atom_site_fract_y
_atom_site_fract_z
_atom_site_U_iso_or_equiv
_atom_site_adp_type
_atom_site_calc_flag
_atom_site_occupancy
_atom_site_disorder_assembly
_atom_site_disorder_group
O O1 0.77493(12) 0.67107(10) 0.34393(10) 0.0482(3) Uani d 1 . .
N N1 0.85067(12) 0.60933(10) 0.55938(10) 0.0351(3) Uani d 1 . .
N N2 0.39760(12) 0.19595(11) 0.39073(12) 0.0404(3) Uani d 1 . .
C C1 0.99874(14) 0.72885(12) 0.63425(12) 0.0346(3) Uani d 1 . .
C C2 1.00582(16) 0.86935(13) 0.62965(14) 0.0409(3) Uani d 1 . .
H H2 0.914571 0.884859 0.579572 0.049 Uiso calc 1 . .
C C3 1.14935(18) 0.98514(14) 0.70003(15) 0.0502(4) Uani d 1 . .
H H3 1.155281 1.078553 0.695182 0.060 Uiso calc 1 . .
C C4 1.28445(18) 0.96283(16) 0.77777(17) 0.0560(4) Uani d 1 . .
H H4 1.380240 1.041467 0.826627 0.067 Uiso calc 1 . .
C C5 1.27703(17) 0.82358(17) 0.78282(17) 0.0538(4) Uani d 1 . .
H H5 1.367944 0.809007 0.835261 0.065 Uiso calc 1 . .
C C6 1.13471(16) 0.70562(14) 0.71007(15) 0.0442(3) Uani d 1 . .
H H6 1.130304 0.611866 0.712011 0.053 Uiso calc 1 . .
C C7 0.74945(15) 0.59113(12) 0.41867(13) 0.0347(3) Uani d 1 . .
C C8 0.61124(14) 0.45417(12) 0.38158(12) 0.0328(3) Uani d 1 . .
C C9 0.46972(14) 0.37668(13) 0.25861(12) 0.0344(3) Uani d 1 . .
C C10 0.42702(17) 0.41674(15) 0.12990(14) 0.0429(3) Uani d 1 . .
H H10 0.493807 0.501397 0.121915 0.052 Uiso calc 1 . .
C C11 0.28797(18) 0.33172(17) 0.01693(14) 0.0515(4) Uani d 1 . .
H H11 0.261021 0.358521 -0.067512 0.062 Uiso calc 1 . .
C C12 0.18646(18) 0.20460(17) 0.02846(15) 0.0526(4) Uani d 1 . .
H H12 0.092101 0.147652 -0.048569 0.063 Uiso calc 1 . .
C C13 0.22420(16) 0.16301(15) 0.15150(15) 0.0475(3) Uani d 1 . .
H H13 0.154790 0.078417 0.157119 0.057 Uiso calc 1 . .
C C14 0.36693(15) 0.24652(13) 0.27015(13) 0.0368(3) Uani d 1 . .
C C15 0.53139(14) 0.27159(13) 0.50142(13) 0.0357(3) Uani d 1 . .
C C16 0.63918(14) 0.39923(12) 0.49598(12) 0.0325(3) Uani d 1 . .
C C17 0.78949(14) 0.48942(12) 0.60979(12) 0.0326(3) Uani d 1 . .
C C18 0.84327(16) 0.44642(13) 0.72607(13) 0.0387(3) Uani d 1 . .
H H18 0.933264 0.509730 0.804289 0.046 Uiso calc 1 . .
C C19 0.75654(16) 0.29286(13) 0.73030(13) 0.0389(3) Uani d 1 . .
C C20 0.57421(16) 0.23479(15) 0.64175(14) 0.0420(3) Uani d 1 . .
H H20A 0.532291 0.129698 0.622742 0.050 Uiso calc 1 . .
H H20B 0.522641 0.274877 0.698854 0.050 Uiso calc 1 . .
C C21 0.83069(18) 0.19303(15) 0.66618(16) 0.0499(4) Uani d 1 . .
H H21A 0.786913 0.097045 0.675034 0.075 Uiso calc 1 . .
H H21B 0.944299 0.231561 0.716766 0.075 Uiso calc 1 . .
H H21C 0.807088 0.188238 0.566775 0.075 Uiso calc 1 . .
C C22 0.7832(2) 0.29030(18) 0.88549(15) 0.0551(4) Uani d 1 . .
H H22A 0.737958 0.353005 0.926232 0.083 Uiso calc 1 . .
H H22B 0.895682 0.323682 0.940287 0.083 Uiso calc 1 . .
H H22C 0.732800 0.192598 0.887174 0.083 Uiso calc 1 . .

loop_
_atom_site_aniso_label
_atom_site_aniso_U_11
_atom_site_aniso_U_22
_atom_site_aniso_U_33
_atom_site_aniso_U_12
_atom_site_aniso_U_13
_atom_site_aniso_U_23
O1 0.0543(6) 0.0394(5) 0.0430(5) 0.0031(4) 0.0157(4) 0.0210(4)
N1 0.0367(6) 0.0278(5) 0.0364(5) 0.0061(4) 0.0118(4) 0.0115(4)
N2 0.0362(6) 0.0375(6) 0.0434(6) 0.0065(5) 0.0132(5) 0.0163(5)
C1 0.0364(7) 0.0288(6) 0.0358(6) 0.0063(5) 0.0163(5) 0.0064(5)
C2 0.0475(7) 0.0315(6) 0.0423(7) 0.0109(5) 0.0183(6) 0.0105(5)
C3 0.0618(9) 0.0289(6) 0.0526(8) 0.0053(6) 0.0244(7) 0.0073(6)
C4 0.0456(8) 0.0440(8) 0.0585(9) -0.0038(6) 0.0194(7) 0.0011(7)
C5 0.0364(7) 0.0560(9) 0.0589(9) 0.0108(6) 0.0147(6) 0.0080(7)
C6 0.0412(7) 0.0369(7) 0.0532(8) 0.0133(6) 0.0184(6) 0.0099(6)
C7 0.0382(6) 0.0302(6) 0.0351(6) 0.0100(5) 0.0138(5) 0.0111(5)
C8 0.0351(6) 0.0305(6) 0.0350(6) 0.0108(5) 0.0155(5) 0.0120(5)
C9 0.0352(6) 0.0335(6) 0.0347(6) 0.0116(5) 0.0141(5) 0.0100(5)
C10 0.0452(7) 0.0439(7) 0.0367(6) 0.0101(6) 0.0148(6) 0.0153(5)
C11 0.0532(9) 0.0582(9) 0.0341(7) 0.0136(7) 0.0096(6) 0.0150(6)
C12 0.0437(8) 0.0550(8) 0.0388(7) 0.0057(6) 0.0038(6) 0.0062(6)
C13 0.0395(7) 0.0429(7) 0.0461(7) 0.0023(6) 0.0104(6) 0.0106(6)
C14 0.0338(6) 0.0351(6) 0.0380(6) 0.0085(5) 0.0129(5) 0.0104(5)
C15 0.0331(6) 0.0339(6) 0.0405(6) 0.0093(5) 0.0145(5) 0.0152(5)
C16 0.0336(6) 0.0295(6) 0.0348(6) 0.0098(5) 0.0136(5) 0.0113(5)
C17 0.0359(6) 0.0267(5) 0.0350(6) 0.0094(5) 0.0143(5) 0.0098(5)
C18 0.0401(7) 0.0334(6) 0.0348(6) 0.0078(5) 0.0088(5) 0.0096(5)
C19 0.0434(7) 0.0366(6) 0.0366(6) 0.0115(5) 0.0132(5) 0.0184(5)
C20 0.0414(7) 0.0405(7) 0.0438(7) 0.0084(6) 0.0165(6) 0.0216(6)
C21 0.0546(8) 0.0415(7) 0.0583(8) 0.0198(6) 0.0212(7) 0.0214(6)
C22 0.0647(10) 0.0584(9) 0.0421(7) 0.0191(8) 0.0166(7) 0.0259(7)

loop_
_atom_type_symbol
_atom_type_description
_atom_type_scat_dispersion_real
_atom_type_scat_dispersion_imag
_atom_type_scat_source
C C 0.0033 0.0016 'International Tables Vol C Tables 4.2.6.8 and 6.1.1.4'
H H 0.0000 0.0000 'International Tables Vol C Tables 4.2.6.8 and 6.1.1.4'
N N 0.0061 0.0033 'International Tables Vol C Tables 4.2.6.8 and 6.1.1.4'
O O 0.0106 0.0060 'International Tables Vol C Tables 4.2.6.8 and 6.1.1.4'

loop_
_geom_angle_atom_site_label_1
_geom_angle_atom_site_label_2
_geom_angle_atom_site_label_3
_geom_angle_site_symmetry_1
_geom_angle_site_symmetry_3
_geom_angle
_geom_angle_publ_flag
C7 N1 C17 . . 110.79(10) ?
C7 N1 C1 . . 123.16(10) ?
C17 N1 C1 . . 125.95(10) ?
C15 N2 C14 . . 118.19(11) ?
C6 C1 C2 . . 120.32(12) ?
C6 C1 N1 . . 120.42(11) ?
C2 C1 N1 . . 119.26(11) ?
C3 C2 C1 . . 119.52(13) ?
C3 C2 H2 . . 120.2 ?
C1 C2 H2 . . 120.2 ?
C2 C3 C4 . . 120.34(13) ?
C2 C3 H3 . . 119.8 ?
C4 C3 H3 . . 119.8 ?
C5 C4 C3 . . 120.05(13) ?
C5 C4 H4 . . 120.0 ?
C3 C4 H4 . . 120.0 ?
C4 C5 C6 . . 120.36(14) ?
C4 C5 H5 . . 119.8 ?
C6 C5 H5 . . 119.8 ?
C5 C6 C1 . . 119.39(13) ?
C5 C6 H6 . . 120.3 ?
C1 C6 H6 . . 120.3 ?
O1 C7 N1 . . 126.03(11) ?
O1 C7 C8 . . 128.23(12) ?
N1 C7 C8 . . 105.72(10) ?
C16 C8 C9 . . 119.06(11) ?
C16 C8 C7 . . 106.99(11) ?
C9 C8 C7 . . 133.94(11) ?
C10 C9 C8 . . 125.67(12) ?
C10 C9 C14 . . 119.51(12) ?
C8 C9 C14 . . 114.81(11) ?
C11 C10 C9 . . 120.48(13) ?
C11 C10 H10 . . 119.8 ?
C9 C10 H10 . . 119.8 ?
C10 C11 C12 . . 120.07(13) ?
C10 C11 H11 . . 120.0 ?
C12 C11 H11 . . 120.0 ?
C13 C12 C11 . . 120.87(13) ?
C13 C12 H12 . . 119.6 ?
C11 C12 H12 . . 119.6 ?
C12 C13 C14 . . 121.01(13) ?
C12 C13 H13 . . 119.5 ?
C14 C13 H13 . . 119.5 ?
N2 C14 C13 . . 117.52(11) ?
N2 C14 C9 . . 124.43(11) ?
C13 C14 C9 . . 118.04(12) ?
N2 C15 C16 . . 120.22(11) ?
N2 C15 C20 . . 123.64(11) ?
C16 C15 C20 . . 116.03(11) ?
C8 C16 C15 . . 123.23(12) ?
C8 C16 C17 . . 111.80(11) ?
C15 C16 C17 . . 124.96(11) ?
C18 C17 N1 . . 135.06(11) ?
C18 C17 C16 . . 120.24(11) ?
N1 C17 C16 . . 104.60(10) ?
C17 C18 C19 . . 119.91(11) ?
C17 C18 H18 . . 120.0 ?
C19 C18 H18 . . 120.0 ?
C18 C19 C22 . . 110.21(11) ?
C18 C19 C21 . . 106.57(11) ?
C22 C19 C21 . . 109.13(11) ?
C18 C19 C20 . . 112.81(10) ?
C22 C19 C20 . . 109.02(11) ?
C21 C19 C20 . . 109.02(11) ?
C15 C20 C19 . . 114.02(10) ?
C15 C20 H20A . . 108.7 ?
C19 C20 H20A . . 108.7 ?
C15 C20 H20B . . 108.7 ?
C19 C20 H20B . . 108.7 ?
H20A C20 H20B . . 107.6 ?
C19 C21 H21A . . 109.5 ?
C19 C21 H21B . . 109.5 ?
H21A C21 H21B . . 109.5 ?
C19 C21 H21C . . 109.5 ?
H21A C21 H21C . . 109.5 ?
H21B C21 H21C . . 109.5 ?
C19 C22 H22A . . 109.5 ?
C19 C22 H22B . . 109.5 ?
H22A C22 H22B . . 109.5 ?
C19 C22 H22C . . 109.5 ?
H22A C22 H22C . . 109.5 ?
H22B C22 H22C . . 109.5 ?

loop_
_geom_bond_atom_site_label_1
_geom_bond_atom_site_label_2
_geom_bond_site_symmetry_2
_geom_bond_distance
_geom_bond_publ_flag
O1 C7 . 1.2187(15) ?
N1 C7 . 1.4102(17) ?
N1 C17 . 1.4222(15) ?
N1 C1 . 1.4275(16) ?
N2 C15 . 1.3169(17) ?
N2 C14 . 1.3912(17) ?
C1 C6 . 1.3900(19) ?
C1 C2 . 1.3962(18) ?
C2 C3 . 1.381(2) ?
C2 H2 . 0.9300 ?
C3 C4 . 1.385(2) ?
C3 H3 . 0.9300 ?
C4 C5 . 1.384(2) ?
C4 H4 . 0.9300 ?
C5 C6 . 1.387(2) ?
C5 H5 . 0.9300 ?
C6 H6 . 0.9300 ?
C7 C8 . 1.4855(17) ?
C8 C16 . 1.3605(17) ?
C8 C9 . 1.4189(17) ?
C9 C10 . 1.4147(18) ?
C9 C14 . 1.4269(18) ?
C10 C11 . 1.370(2) ?
C10 H10 . 0.9300 ?
C11 C12 . 1.399(2) ?
C11 H11 . 0.9300 ?
C12 C13 . 1.368(2) ?
C12 H12 . 0.9300 ?
C13 C14 . 1.4120(18) ?
C13 H13 . 0.9300 ?
C15 C16 . 1.4037(17) ?
C15 C20 . 1.5052(18) ?
C16 C17 . 1.4416(17) ?
C17 C18 . 1.3369(17) ?
C18 C19 . 1.5307(18) ?
C18 H18 . 0.9300 ?
C19 C22 . 1.5325(19) ?
C19 C21 . 1.540(2) ?
C19 C20 . 1.5538(19) ?
C20 H20A . 0.9700 ?
C20 H20B . 0.9700 ?
C21 H21A . 0.9600 ?
C21 H21B . 0.9600 ?
C21 H21C . 0.9600 ?
C22 H22A . 0.9600 ?
C22 H22B . 0.9600 ?
C22 H22C . 0.9600 ?

loop_
_geom_torsion_atom_site_label_1
_geom_torsion_atom_site_label_2
_geom_torsion_atom_site_label_3
_geom_torsion_atom_site_label_4
_geom_torsion_site_symmetry_1
_geom_torsion_site_symmetry_2
_geom_torsion_site_symmetry_3
_geom_torsion_site_symmetry_4
_geom_torsion
_geom_torsion_publ_flag
C7 N1 C1 C6 . . . . -135.02(13) ?
C17 N1 C1 C6 . . . . 40.75(17) ?
C7 N1 C1 C2 . . . . 44.53(16) ?
C17 N1 C1 C2 . . . . -139.71(12) ?
C6 C1 C2 C3 . . . . 0.56(19) ?
N1 C1 C2 C3 . . . . -178.99(11) ?
C1 C2 C3 C4 . . . . -1.7(2) ?
C2 C3 C4 C5 . . . . 1.4(2) ?
C3 C4 C5 C6 . . . . 0.1(2) ?
C4 C5 C6 C1 . . . . -1.2(2) ?
C2 C1 C6 C5 . . . . 0.9(2) ?
N1 C1 C6 C5 . . . . -179.56(11) ?
C17 N1 C7 O1 . . . . -175.27(12) ?
C1 N1 C7 O1 . . . . 1.07(19) ?
C17 N1 C7 C8 . . . . 3.10(13) ?
C1 N1 C7 C8 . . . . 179.43(10) ?
O1 C7 C8 C16 . . . . 176.78(12) ?
N1 C7 C8 C16 . . . . -1.54(13) ?
O1 C7 C8 C9 . . . . -2.2(2) ?
N1 C7 C8 C9 . . . . 179.53(12) ?
C16 C8 C9 C10 . . . . -177.48(11) ?
C7 C8 C9 C10 . . . . 1.4(2) ?
C16 C8 C9 C14 . . . . 1.34(17) ?
C7 C8 C9 C14 . . . . -179.83(12) ?
C8 C9 C10 C11 . . . . 178.88(12) ?
C14 C9 C10 C11 . . . . 0.1(2) ?
C9 C10 C11 C12 . . . . 0.3(2) ?
C10 C11 C12 C13 . . . . -0.2(2) ?
C11 C12 C13 C14 . . . . -0.4(2) ?
C15 N2 C14 C13 . . . . 179.03(12) ?
C15 N2 C14 C9 . . . . -1.02(19) ?
C12 C13 C14 N2 . . . . -179.24(12) ?
C12 C13 C14 C9 . . . . 0.8(2) ?
C10 C9 C14 N2 . . . . 179.36(11) ?
C8 C9 C14 N2 . . . . 0.47(18) ?
C10 C9 C14 C13 . . . . -0.68(18) ?
C8 C9 C14 C13 . . . . -179.57(11) ?
C14 N2 C15 C16 . . . . -0.26(18) ?
C14 N2 C15 C20 . . . . 175.80(11) ?
C9 C8 C16 C15 . . . . -2.69(18) ?
C7 C8 C16 C15 . . . . 178.19(11) ?
C9 C8 C16 C17 . . . . 178.58(10) ?
C7 C8 C16 C17 . . . . -0.54(13) ?
N2 C15 C16 C8 . . . . 2.16(19) ?
C20 C15 C16 C8 . . . . -174.19(11) ?
N2 C15 C16 C17 . . . . -179.28(11) ?
C20 C15 C16 C17 . . . . 4.37(18) ?
C7 N1 C17 C18 . . . . 172.77(13) ?
C1 N1 C17 C18 . . . . -3.4(2) ?
C7 N1 C17 C16 . . . . -3.37(13) ?
C1 N1 C17 C16 . . . . -179.58(10) ?
C8 C16 C17 C18 . . . . -174.48(11) ?
C15 C16 C17 C18 . . . . 6.82(19) ?
C8 C16 C17 N1 . . . . 2.37(13) ?
C15 C16 C17 N1 . . . . -176.33(11) ?
N1 C17 C18 C19 . . . . -167.75(12) ?
C16 C17 C18 C19 . . . . 7.93(18) ?
C17 C18 C19 C22 . . . . -153.29(12) ?
C17 C18 C19 C21 . . . . 88.42(15) ?
C17 C18 C19 C20 . . . . -31.17(17) ?
N2 C15 C20 C19 . . . . 155.80(12) ?
C16 C15 C20 C19 . . . . -27.98(16) ?
C18 C19 C20 C15 . . . . 40.35(16) ?
C22 C19 C20 C15 . . . . 163.13(11) ?
C21 C19 C20 C15 . . . . -77.82(14) ?
